data_2106871
loop_
_publ_author_name
'Daniel, F.'
'Moret, J.'
'Maurin, M.'
'Philippot, E.'

_publ_section_title
;
 Etude Cristallographique du Tellurite de Sodium a Deux Molecules d'Eau,
 Na2 Te2 O5 (H2 O)2
;
_journal_name_full 'Acta Crystallographica B (24,1968-38,1982)'
_journal_page_first 1278
_journal_page_last 1281
_journal_volume 37
_journal_year 1981
_chemical_formula_sum 'H8 Na4 O14 Te4'
_chemical_name_systematic 'Na4 Te4 O10 (H2 O)4'
_space_group_IT_number 2
_symmetry_space_group_name_Hall '-P 1'
_symmetry_space_group_name_H-M 'P -1'
_cell_angle_alpha 102.51
_cell_angle_beta 93.14
_cell_angle_gamma 92.23
_cell_formula_units_Z 1
_cell_length_a 11.632
_cell_length_b 5.613
_cell_length_c 6.193
_cell_volume 393.616
_citation_journal_id_ASTM ACBCAR
_cod_data_source_file Daniel_ACBCAR_1981_1401.cif
_cod_data_source_block H4Na2O7Te2
_cod_depositor_comments
;

2023-05-16
Z value and formula fixed to values more according to usual
chemical conventions.                 miguel
;
_cod_original_formula_sum 'H4 Na2 O7 Te2'
_cod_original_formula_units_Z 2
_cod_database_code 2106871

loop_
_symmetry_equiv_pos_as_xyz
x,y,z
-x,-y,-z

loop_
_atom_site_label
_atom_site_type_symbol
_atom_site_fract_x
_atom_site_fract_y
_atom_site_fract_z
_atom_site_occupancy
_atom_site_U_iso_or_equiv
H3 H+1 0.322 0.07 0.36 1 0.0
Na2 Na+1 0.5668 0.1053 0.2817 1 0.0
Na1 Na+1 0.0508 0.603 0.2751 1 0.0
O1 O-2 0.0542 0.2355 0.0038 1 0.0
O2 O-2 0.5031 0.7277 0.0545 1 0.0
O6 O-2 0.3856 0.1325 0.4221 1 0.0
O3 O-2 0.7178 0.8782 0.1068 1 0.0
Te2 Te+4 0.36348 0.45459 0.00897 1 0.0
O4 O-2 0.1791 0.9144 0.2139 1 0.0
H1 H+1 0.828 0.6 0.44 1 0.0
Te1 Te+4 0.86059 0.04015 0.066 1 0.0
O5 O-2 0.6768 0.4623 0.2551 1 0.0
H2 H+1 0.129 0.23 0.42 1 0.0
H4 H+1 0.63 0.77 0.49 1 0.0
O7 O-2 0.8828 0.6475 0.484 1 0.0
